data_7246429
loop_
_publ_author_name
'Kammoun, I.'
'Belhouchet, M.'
'Ben Ahmed, A.'
'Lhoste, J.'
'Gargouri, M.'

_publ_section_title
;
 Investigation of structural, optical and electrical conductivity of a new
 organic inorganic bromide: [C12H17N2]2ZnBr4
;
_journal_issue 12
_journal_name_full 'RSC Advances'
_journal_page_first 8034
_journal_page_last 8042
_journal_paper_doi 10.1039/D3RA00561E
_journal_volume 13
_journal_year 2023
_chemical_formula_sum 'C24 H34 Br4 N4 Zn'
_chemical_formula_weight 763.56
_space_group_IT_number 14
_space_group_name_Hall '-P 2yn'
_space_group_name_H-M_alt 'P 1 21/n 1'
_symmetry_cell_setting monoclinic
_symmetry_space_group_name_Hall '-P 2yn'
_symmetry_space_group_name_H-M 'P 1 21/n 1'
_atom_sites_solution_hydrogens geom
_atom_sites_solution_primary direct
_atom_sites_solution_secondary difmap
_audit_creation_method SHELXL-97
_audit_update_record
;
2021-06-15 deposited with the CCDC.	2023-03-02 downloaded from the CCDC.
;
_cell_angle_alpha 90.00
_cell_angle_beta 98.612(2)
_cell_angle_gamma 90.00
_cell_formula_units_Z 4
_cell_length_a 12.1363(6)
_cell_length_b 14.9001(8)
_cell_length_c 16.2525(9)
_cell_measurement_reflns_used 3046
_cell_measurement_temperature 296(2)
_cell_measurement_theta_max 27.5
_cell_measurement_theta_min 2.2
_cell_volume 2905.8(3)
_computing_structure_refinement 'SHELXL-97 (Sheldrick, 1997)'
_diffrn_ambient_temperature 296(2)
_diffrn_measured_fraction_theta_full 0.998
_diffrn_measured_fraction_theta_max 0.998
_diffrn_measurement_device_type 'Bruker AXS CCD'
_diffrn_measurement_method '\w scans'
_diffrn_radiation_monochromator graphite
_diffrn_radiation_source 'fine-focus sealed tube'
_diffrn_radiation_type MoK\a
_diffrn_radiation_wavelength 0.71073
_diffrn_reflns_av_R_equivalents 0.1360
_diffrn_reflns_av_sigmaI/netI 0.1095
_diffrn_reflns_limit_h_max 14
_diffrn_reflns_limit_h_min -15
_diffrn_reflns_limit_k_max 19
_diffrn_reflns_limit_k_min -19
_diffrn_reflns_limit_l_max 21
_diffrn_reflns_limit_l_min -20
_diffrn_reflns_number 54568
_diffrn_reflns_theta_full 27.51
_diffrn_reflns_theta_max 27.51
_diffrn_reflns_theta_min 2.18
_exptl_absorpt_coefficient_mu 6.365
_exptl_absorpt_correction_T_max 0.28
_exptl_absorpt_correction_T_min 0.16
_exptl_absorpt_correction_type multi-scan
_exptl_absorpt_process_details 'SADABS (Sheldrick, 1996)'
_exptl_crystal_colour Yellow
_exptl_crystal_density_diffrn 1.745
_exptl_crystal_density_method 'not measured'
_exptl_crystal_description Block
_exptl_crystal_F_000 1504
_exptl_crystal_size_max 0.35
_exptl_crystal_size_mid 0.25
_exptl_crystal_size_min 0.20
_refine_diff_density_max 1.017
_refine_diff_density_min -0.898
_refine_diff_density_rms 0.109
_refine_ls_extinction_method none
_refine_ls_goodness_of_fit_ref 0.989
_refine_ls_hydrogen_treatment mixed
_refine_ls_matrix_type full
_refine_ls_number_parameters 298
_refine_ls_number_reflns 6663
_refine_ls_number_restraints 0
_refine_ls_restrained_S_all 0.989
_refine_ls_R_factor_all 0.1616
_refine_ls_R_factor_gt 0.0525
_refine_ls_shift/su_max 0.000
_refine_ls_shift/su_mean 0.000
_refine_ls_structure_factor_coef Fsqd
_refine_ls_weighting_details 'calc w=1/[\s^2^(Fo^2^)+(0.0427P)^2^+4.2062P] where P=(Fo^2^+2Fc^2^)/3'
_refine_ls_weighting_scheme calc
_refine_ls_wR_factor_gt 0.1000
_refine_ls_wR_factor_ref 0.1339
_reflns_number_gt 3046
_reflns_number_total 6663
_reflns_threshold_expression >2sigma(I)
_cod_data_source_file d3ra00561e2.cif
_cod_data_source_block aznbr4_0m_a
_cod_database_code 7246429

loop_
_symmetry_equiv_pos_as_xyz
'x, y, z'
'-x+1/2, y+1/2, -z+1/2'
'-x, -y, -z'
'x-1/2, -y-1/2, z-1/2'

loop_
_atom_site_label
_atom_site_type_symbol
_atom_site_fract_x
_atom_site_fract_y
_atom_site_fract_z
_atom_site_U_iso_or_equiv
_atom_site_adp_type
_atom_site_occupancy
_atom_site_symmetry_multiplicity
_atom_site_calc_flag
_atom_site_refinement_flags
_atom_site_disorder_assembly
_atom_site_disorder_group
Zn Zn 0.72904(6) 0.22945(5) 0.49312(5) 0.0478(2) Uani 1 1 d . . .
Br1 Br 0.85173(6) 0.29483(5) 0.60790(5) 0.0628(2) Uani 1 1 d . . .
Br2 Br 0.62797(6) 0.11101(5) 0.55460(5) 0.0645(2) Uani 1 1 d . . .
Br3 Br 0.82852(7) 0.15656(5) 0.39518(5) 0.0685(3) Uani 1 1 d . . .
Br4 Br 0.61247(7) 0.34024(6) 0.42153(5) 0.0718(3) Uani 1 1 d . . .
N1A N 0.6090(5) 0.9888(3) 0.3643(3) 0.0488(14) Uani 1 1 d . . .
H1A H 0.6196 1.0219 0.4082 0.059 Uiso 1 1 calc R . .
N1B N 0.6302(5) 0.5832(4) 0.7870(4) 0.0664(17) Uani 1 1 d . . .
H1B H 0.6631 0.6183 0.8249 0.080 Uiso 1 1 calc R . .
C1 C 0.6879(5) 0.9178(4) 0.3656(4) 0.0467(17) Uani 1 1 d . . .
C11 C 0.5243(6) 1.0139(5) 0.3106(5) 0.0540(19) Uani 1 1 d . . .
C7 C 0.5827(6) 0.9463(5) 0.1807(4) 0.0533(18) Uani 1 1 d . . .
C2 C 0.7446(6) 0.8995(5) 0.4441(4) 0.0533(18) Uani 1 1 d . . .
H2 H 0.7282 0.9324 0.4893 0.064 Uiso 1 1 calc R . .
C6 C 0.7094(6) 0.8692(5) 0.2966(4) 0.0538(19) Uani 1 1 d . . .
N2A N 0.6606(6) 0.8800(5) 0.2167(4) 0.093(2) Uani 1 1 d . . .
H2A H 0.6792 0.8410 0.1823 0.112 Uiso 1 1 calc R . .
C22 C 0.4863(5) 0.4780(4) 0.7437(4) 0.0504(18) Uani 1 1 d . . .
H22A H 0.4564 0.5201 0.7006 0.061 Uiso 1 1 calc R . .
H22B H 0.4241 0.4531 0.7674 0.061 Uiso 1 1 calc R . .
C5 C 0.7915(6) 0.8021(5) 0.3117(5) 0.067(2) Uani 1 1 d . . .
H5 H 0.8088 0.7686 0.2670 0.080 Uiso 1 1 calc R . .
C3 C 0.8252(6) 0.8332(5) 0.4566(5) 0.063(2) Uani 1 1 d . . .
H3 H 0.8640 0.8220 0.5094 0.075 Uiso 1 1 calc R . .
C13 C 0.6597(5) 0.5937(5) 0.7062(5) 0.0528(18) Uani 1 1 d . . .
C19 C 0.5440(6) 0.4029(5) 0.7045(5) 0.065(2) Uani 1 1 d . . .
C10 C 0.4907(6) 0.9592(5) 0.2344(5) 0.065(2) Uani 1 1 d . . .
H10A H 0.4274 0.9878 0.2010 0.079 Uiso 1 1 calc R . .
H10B H 0.4666 0.9006 0.2508 0.079 Uiso 1 1 calc R . .
C4 C 0.8466(6) 0.7845(5) 0.3891(5) 0.066(2) Uani 1 1 d . . .
H4 H 0.8994 0.7388 0.3964 0.080 Uiso 1 1 calc R . .
N2B N 0.6492(6) 0.4350(5) 0.6829(6) 0.111(3) Uani 1 1 d . . .
H2B H 0.7051 0.3989 0.6880 0.133 Uiso 1 1 calc R . .
C23 C 0.5602(6) 0.5274(5) 0.8099(5) 0.065(2) Uani 1 1 d . . .
C14 C 0.6870(7) 0.6780(5) 0.6821(6) 0.078(2) Uani 1 1 d . . .
H14 H 0.6845 0.7256 0.7188 0.094 Uiso 1 1 calc R . .
C18 C 0.6634(6) 0.5230(5) 0.6539(5) 0.064(2) Uani 1 1 d . . .
C12 C 0.4613(6) 1.0939(5) 0.3276(5) 0.078(2) Uani 1 1 d . . .
H12A H 0.4958 1.1211 0.3786 0.117 Uiso 1 1 calc R . .
H12B H 0.3863 1.0771 0.3327 0.117 Uiso 1 1 calc R . .
H12C H 0.4605 1.1359 0.2827 0.117 Uiso 1 1 calc R . .
C17 C 0.6977(6) 0.5373(6) 0.5775(5) 0.077(2) Uani 1 1 d . . .
H17 H 0.7041 0.4893 0.5420 0.092 Uiso 1 1 calc R . .
C16 C 0.7224(7) 0.6229(7) 0.5544(6) 0.081(3) Uani 1 1 d . . .
H16 H 0.7429 0.6327 0.5023 0.097 Uiso 1 1 calc R . .
C15 C 0.7170(7) 0.6944(6) 0.6074(6) 0.083(3) Uani 1 1 d . . .
H15 H 0.7337 0.7523 0.5918 0.099 Uiso 1 1 calc R . .
C24 C 0.5422(6) 0.5253(5) 0.8955(5) 0.075(2) Uani 1 1 d . . .
H24A H 0.5991 0.5598 0.9288 0.112 Uiso 1 1 calc R . .
H24B H 0.5450 0.4644 0.9149 0.112 Uiso 1 1 calc R . .
H24C H 0.4705 0.5505 0.8999 0.112 Uiso 1 1 calc R . .
C8 C 0.5301(8) 0.9099(7) 0.0952(5) 0.100(3) Uani 1 1 d . . .
H8A H 0.4923 0.8545 0.1024 0.150 Uiso 1 1 calc R . .
H8B H 0.5874 0.8996 0.0615 0.150 Uiso 1 1 calc R . .
H8C H 0.4777 0.9529 0.0683 0.150 Uiso 1 1 calc R . .
C9 C 0.6404(8) 1.0338(6) 0.1698(6) 0.100(3) Uani 1 1 d . . .
H9A H 0.6986 1.0243 0.1366 0.150 Uiso 1 1 calc R . .
H9B H 0.6720 1.0568 0.2233 0.150 Uiso 1 1 calc R . .
H9C H 0.5876 1.0761 0.1424 0.150 Uiso 1 1 calc R . .
C21 C 0.5764(9) 0.3273(7) 0.7701(7) 0.148(5) Uani 1 1 d . . .
H21A H 0.6226 0.3519 0.8179 0.223 Uiso 1 1 calc R . .
H21B H 0.6164 0.2809 0.7461 0.223 Uiso 1 1 calc R . .
H21C H 0.5100 0.3025 0.7867 0.223 Uiso 1 1 calc R . .
C20 C 0.4745(8) 0.3640(8) 0.6326(6) 0.137(5) Uani 1 1 d . . .
H20A H 0.5145 0.3165 0.6101 0.205 Uiso 1 1 calc R . .
H20B H 0.4554 0.4094 0.5911 0.205 Uiso 1 1 calc R . .
H20C H 0.4076 0.3403 0.6493 0.205 Uiso 1 1 calc R . .

loop_
_atom_site_aniso_label
_atom_site_aniso_U_11
_atom_site_aniso_U_22
_atom_site_aniso_U_33
_atom_site_aniso_U_23
_atom_site_aniso_U_13
_atom_site_aniso_U_12
Zn 0.0528(5) 0.0433(5) 0.0484(5) 0.0016(4) 0.0110(4) 0.0069(4)
Br1 0.0630(5) 0.0634(5) 0.0592(5) -0.0049(4) 0.0001(4) 0.0018(4)
Br2 0.0770(5) 0.0583(5) 0.0631(5) 0.0051(4) 0.0261(4) -0.0080(4)
Br3 0.0856(6) 0.0614(5) 0.0657(5) 0.0000(4) 0.0352(4) 0.0150(4)
Br4 0.0762(6) 0.0649(5) 0.0703(6) 0.0092(4) -0.0021(4) 0.0235(4)
N1A 0.060(4) 0.043(3) 0.047(4) -0.004(3) 0.019(3) 0.004(3)
N1B 0.070(4) 0.066(4) 0.067(4) -0.003(4) 0.022(4) -0.017(4)
C1 0.052(4) 0.036(4) 0.054(5) 0.003(3) 0.013(4) 0.005(3)
C11 0.050(4) 0.057(5) 0.056(5) 0.011(4) 0.010(4) 0.006(4)
C7 0.062(5) 0.054(5) 0.045(4) 0.001(4) 0.011(4) 0.011(4)
C2 0.062(5) 0.055(5) 0.045(5) -0.006(4) 0.014(4) 0.008(4)
C6 0.060(5) 0.055(5) 0.047(5) -0.003(4) 0.007(4) 0.014(4)
N2A 0.125(6) 0.104(6) 0.050(4) -0.007(4) 0.008(4) 0.067(5)
C22 0.053(4) 0.045(4) 0.054(5) 0.006(4) 0.010(4) -0.003(3)
C5 0.073(5) 0.059(5) 0.066(6) -0.014(4) 0.005(4) 0.014(4)
C3 0.064(5) 0.058(5) 0.064(5) 0.007(4) 0.003(4) 0.005(4)
C13 0.051(4) 0.045(5) 0.064(5) 0.001(4) 0.014(4) -0.012(3)
C19 0.063(5) 0.044(4) 0.094(6) -0.016(4) 0.032(5) -0.006(4)
C10 0.059(5) 0.077(6) 0.060(5) -0.006(4) 0.009(4) 0.001(4)
C4 0.064(5) 0.049(5) 0.084(6) 0.004(5) 0.005(5) 0.010(4)
N2B 0.108(6) 0.056(5) 0.191(9) -0.013(5) 0.098(6) 0.001(4)
C23 0.063(5) 0.075(6) 0.059(5) 0.007(4) 0.013(4) -0.014(4)
C14 0.094(6) 0.065(6) 0.078(6) -0.001(5) 0.023(5) -0.028(5)
C18 0.049(5) 0.058(5) 0.091(6) -0.002(5) 0.027(4) -0.006(4)
C12 0.086(6) 0.071(6) 0.078(6) 0.000(5) 0.016(5) 0.034(5)
C17 0.076(6) 0.078(6) 0.083(6) -0.016(5) 0.033(5) -0.015(5)
C16 0.082(6) 0.100(7) 0.064(6) -0.001(6) 0.025(5) -0.022(5)
C15 0.113(7) 0.068(6) 0.071(6) 0.004(5) 0.024(5) -0.027(5)
C24 0.079(6) 0.074(6) 0.077(6) -0.017(5) 0.029(5) -0.013(4)
C8 0.112(7) 0.125(8) 0.058(6) -0.016(6) -0.005(5) 0.023(6)
C9 0.112(8) 0.099(8) 0.094(7) 0.024(6) 0.031(6) -0.015(6)
C21 0.174(11) 0.128(10) 0.165(11) 0.090(9) 0.097(10) 0.092(9)
C20 0.101(8) 0.216(14) 0.091(8) -0.080(9) 0.008(6) -0.018(8)

loop_
_atom_type_symbol
_atom_type_description
_atom_type_scat_dispersion_real
_atom_type_scat_dispersion_imag
_atom_type_scat_source
C C 0.0033 0.0016 'International Tables Vol C Tables 4.2.6.8 and 6.1.1.4'
Br Br -0.2901 2.4595 'International Tables Vol C Tables 4.2.6.8 and 6.1.1.4'
N N 0.0061 0.0033 'International Tables Vol C Tables 4.2.6.8 and 6.1.1.4'
Zn Zn 0.2839 1.4301 'International Tables Vol C Tables 4.2.6.8 and 6.1.1.4'
H H 0.0000 0.0000 'International Tables Vol C Tables 4.2.6.8 and 6.1.1.4'

loop_
_geom_angle_atom_site_label_1
_geom_angle_atom_site_label_2
_geom_angle_atom_site_label_3
_geom_angle
_geom_angle_site_symmetry_1
_geom_angle_site_symmetry_3
_geom_angle_publ_flag
Br4 Zn Br3 108.27(4) . . ?
Br4 Zn Br1 110.69(4) . . ?
Br3 Zn Br1 112.50(4) . . ?
Br4 Zn Br2 113.89(4) . . ?
Br3 Zn Br2 106.12(4) . . ?
Br1 Zn Br2 105.35(4) . . ?
C11 N1A C1 133.3(6) . . ?
C11 N1A H1A 113.3 . . ?
C1 N1A H1A 113.3 . . ?
C23 N1B C13 127.6(7) . . ?
C23 N1B H1B 116.2 . . ?
C13 N1B H1B 116.2 . . ?
C2 C1 C6 120.9(6) . . ?
C2 C1 N1A 113.6(6) . . ?
C6 C1 N1A 125.5(6) . . ?
N1A C11 C12 119.4(7) . . ?
N1A C11 C10 119.5(6) . . ?
C12 C11 C10 121.1(7) . . ?
N2A C7 C9 110.9(7) . . ?
N2A C7 C10 110.3(6) . . ?
C9 C7 C10 110.6(6) . . ?
N2A C7 C8 106.6(6) . . ?
C9 C7 C8 109.7(7) . . ?
C10 C7 C8 108.7(6) . . ?
C1 C2 C3 121.3(7) . . ?
C1 C2 H2 119.3 . . ?
C3 C2 H2 119.3 . . ?
N2A C6 C1 127.1(6) . . ?
N2A C6 C5 116.7(7) . . ?
C1 C6 C5 116.2(7) . . ?
C6 N2A C7 130.0(6) . . ?
C6 N2A H2A 115.0 . . ?
C7 N2A H2A 115.0 . . ?
C23 C22 C19 113.8(6) . . ?
C23 C22 H22A 108.8 . . ?
C19 C22 H22A 108.8 . . ?
C23 C22 H22B 108.8 . . ?
C19 C22 H22B 108.8 . . ?
H22A C22 H22B 107.7 . . ?
C4 C5 C6 122.4(7) . . ?
C4 C5 H5 118.8 . . ?
C6 C5 H5 118.8 . . ?
C4 C3 C2 118.3(7) . . ?
C4 C3 H3 120.8 . . ?
C2 C3 H3 120.8 . . ?
C18 C13 C14 120.0(7) . . ?
C18 C13 N1B 121.9(6) . . ?
C14 C13 N1B 118.0(7) . . ?
N2B C19 C20 111.2(8) . . ?
N2B C19 C22 109.7(6) . . ?
C20 C19 C22 112.6(7) . . ?
N2B C19 C21 105.2(7) . . ?
C20 C19 C21 108.5(9) . . ?
C22 C19 C21 109.4(7) . . ?
C11 C10 C7 114.3(6) . . ?
C11 C10 H10A 108.7 . . ?
C7 C10 H10A 108.7 . . ?
C11 C10 H10B 108.7 . . ?
C7 C10 H10B 108.7 . . ?
H10A C10 H10B 107.6 . . ?
C5 C4 C3 120.8(7) . . ?
C5 C4 H4 119.6 . . ?
C3 C4 H4 119.6 . . ?
C18 N2B C19 122.8(7) . . ?
C18 N2B H2B 118.6 . . ?
C19 N2B H2B 118.6 . . ?
N1B C23 C24 119.8(7) . . ?
N1B C23 C22 117.6(7) . . ?
C24 C23 C22 121.7(7) . . ?
C15 C14 C13 122.4(8) . . ?
C15 C14 H14 118.8 . . ?
C13 C14 H14 118.8 . . ?
C13 C18 C17 119.0(7) . . ?
C13 C18 N2B 119.7(7) . . ?
C17 C18 N2B 120.6(8) . . ?
C11 C12 H12A 109.5 . . ?
C11 C12 H12B 109.5 . . ?
H12A C12 H12B 109.5 . . ?
C11 C12 H12C 109.5 . . ?
H12A C12 H12C 109.5 . . ?
H12B C12 H12C 109.5 . . ?
C16 C17 C18 119.6(8) . . ?
C16 C17 H17 120.2 . . ?
C18 C17 H17 120.2 . . ?
C17 C16 C15 121.0(8) . . ?
C17 C16 H16 119.5 . . ?
C15 C16 H16 119.5 . . ?
C14 C15 C16 118.0(8) . . ?
C14 C15 H15 121.0 . . ?
C16 C15 H15 121.0 . . ?
C23 C24 H24A 109.5 . . ?
C23 C24 H24B 109.5 . . ?
H24A C24 H24B 109.5 . . ?
C23 C24 H24C 109.5 . . ?
H24A C24 H24C 109.5 . . ?
H24B C24 H24C 109.5 . . ?
C7 C8 H8A 109.5 . . ?
C7 C8 H8B 109.5 . . ?
H8A C8 H8B 109.5 . . ?
C7 C8 H8C 109.5 . . ?
H8A C8 H8C 109.5 . . ?
H8B C8 H8C 109.5 . . ?
C7 C9 H9A 109.5 . . ?
C7 C9 H9B 109.5 . . ?
H9A C9 H9B 109.5 . . ?
C7 C9 H9C 109.5 . . ?
H9A C9 H9C 109.5 . . ?
H9B C9 H9C 109.5 . . ?
C19 C21 H21A 109.5 . . ?
C19 C21 H21B 109.5 . . ?
H21A C21 H21B 109.5 . . ?
C19 C21 H21C 109.5 . . ?
H21A C21 H21C 109.5 . . ?
H21B C21 H21C 109.5 . . ?
C19 C20 H20A 109.5 . . ?
C19 C20 H20B 109.5 . . ?
H20A C20 H20B 109.5 . . ?
C19 C20 H20C 109.5 . . ?
H20A C20 H20C 109.5 . . ?
H20B C20 H20C 109.5 . . ?

loop_
_geom_bond_atom_site_label_1
_geom_bond_atom_site_label_2
_geom_bond_distance
_geom_bond_site_symmetry_2
_geom_bond_publ_flag
Zn Br4 2.3638(11) . ?
Zn Br3 2.3972(10) . ?
Zn Br1 2.4113(11) . ?
Zn Br2 2.4464(10) . ?
N1A C11 1.299(8) . ?
N1A C1 1.426(8) . ?
N1A H1A 0.8600 . ?
N1B C23 1.284(8) . ?
N1B C13 1.421(9) . ?
N1B H1B 0.8600 . ?
C1 C2 1.382(9) . ?
C1 C6 1.393(9) . ?
C11 C12 1.464(9) . ?
C11 C10 1.489(10) . ?
C7 N2A 1.430(9) . ?
C7 C9 1.503(10) . ?
C7 C10 1.529(9) . ?
C7 C8 1.539(10) . ?
C2 C3 1.384(9) . ?
C2 H2 0.9300 . ?
C6 N2A 1.354(9) . ?
C6 C5 1.407(9) . ?
N2A H2A 0.8600 . ?
C22 C23 1.489(9) . ?
C22 C19 1.510(9) . ?
C22 H22A 0.9700 . ?
C22 H22B 0.9700 . ?
C5 C4 1.359(10) . ?
C5 H5 0.9300 . ?
C3 C4 1.372(10) . ?
C3 H3 0.9300 . ?
C13 C18 1.358(10) . ?
C13 C14 1.371(10) . ?
C19 N2B 1.454(9) . ?
C19 C20 1.456(11) . ?
C19 C21 1.560(11) . ?
C10 H10A 0.9700 . ?
C10 H10B 0.9700 . ?
C4 H4 0.9300 . ?
N2B C18 1.413(10) . ?
N2B H2B 0.8600 . ?
C23 C24 1.440(10) . ?
C14 C15 1.341(10) . ?
C14 H14 0.9300 . ?
C18 C17 1.385(11) . ?
C12 H12A 0.9600 . ?
C12 H12B 0.9600 . ?
C12 H12C 0.9600 . ?
C17 C16 1.375(11) . ?
C17 H17 0.9300 . ?
C16 C15 1.378(11) . ?
C16 H16 0.9300 . ?
C15 H15 0.9300 . ?
C24 H24A 0.9600 . ?
C24 H24B 0.9600 . ?
C24 H24C 0.9600 . ?
C8 H8A 0.9600 . ?
C8 H8B 0.9600 . ?
C8 H8C 0.9600 . ?
C9 H9A 0.9600 . ?
C9 H9B 0.9600 . ?
C9 H9C 0.9600 . ?
C21 H21A 0.9600 . ?
C21 H21B 0.9600 . ?
C21 H21C 0.9600 . ?
C20 H20A 0.9600 . ?
C20 H20B 0.9600 . ?
C20 H20C 0.9600 . ?

loop_
_geom_hbond_atom_site_label_D
_geom_hbond_atom_site_label_H
_geom_hbond_atom_site_label_A
_geom_hbond_distance_DH
_geom_hbond_distance_HA
_geom_hbond_distance_DA
_geom_hbond_angle_DHA
_geom_hbond_site_symmetry_A
N1A H1A Br2 0.86 2.71 3.566(5) 171.2 1_565
N1B H1B Br1 0.86 2.86 3.578(6) 141.6 2_656
N2A H2A Br3 0.86 3.02 3.806(7) 153.0 2_655
N2B H2B Br1 0.86 2.82 3.576(6) 147.4 .
C22 H22A Br4 0.97 2.91 3.876(7) 173.5 3_666

loop_
_geom_torsion_atom_site_label_1
_geom_torsion_atom_site_label_2
_geom_torsion_atom_site_label_3
_geom_torsion_atom_site_label_4
_geom_torsion
_geom_torsion_site_symmetry_1
_geom_torsion_site_symmetry_2
_geom_torsion_site_symmetry_3
_geom_torsion_site_symmetry_4
_geom_torsion_publ_flag
C11 N1A C1 C2 -162.4(7) . . . . ?
C11 N1A C1 C6 17.5(11) . . . . ?
C1 N1A C11 C12 -177.7(7) . . . . ?
C1 N1A C11 C10 4.4(11) . . . . ?
C6 C1 C2 C3 0.8(10) . . . . ?
N1A C1 C2 C3 -179.3(6) . . . . ?
C2 C1 C6 N2A -179.9(8) . . . . ?
N1A C1 C6 N2A 0.2(12) . . . . ?
C2 C1 C6 C5 -0.5(10) . . . . ?
N1A C1 C6 C5 179.6(6) . . . . ?
C1 C6 N2A C7 5.4(14) . . . . ?
C5 C6 N2A C7 -174.0(8) . . . . ?
C9 C7 N2A C6 77.3(11) . . . . ?
C10 C7 N2A C6 -45.5(12) . . . . ?
C8 C7 N2A C6 -163.3(9) . . . . ?
N2A C6 C5 C4 -179.9(8) . . . . ?
C1 C6 C5 C4 0.7(11) . . . . ?
C1 C2 C3 C4 -1.2(11) . . . . ?
C23 N1B C13 C18 -33.9(12) . . . . ?
C23 N1B C13 C14 147.3(8) . . . . ?
C23 C22 C19 N2B -47.7(9) . . . . ?
C23 C22 C19 C20 -172.1(8) . . . . ?
C23 C22 C19 C21 67.3(9) . . . . ?
N1A C11 C10 C7 -57.5(9) . . . . ?
C12 C11 C10 C7 124.7(7) . . . . ?
N2A C7 C10 C11 77.4(8) . . . . ?
C9 C7 C10 C11 -45.7(9) . . . . ?
C8 C7 C10 C11 -166.1(7) . . . . ?
C6 C5 C4 C3 -1.1(12) . . . . ?
C2 C3 C4 C5 1.3(11) . . . . ?
C20 C19 N2B C18 89.4(11) . . . . ?
C22 C19 N2B C18 -35.8(12) . . . . ?
C21 C19 N2B C18 -153.4(9) . . . . ?
C13 N1B C23 C24 179.0(7) . . . . ?
C13 N1B C23 C22 -11.4(12) . . . . ?
C19 C22 C23 N1B 75.8(9) . . . . ?
C19 C22 C23 C24 -114.8(8) . . . . ?
C18 C13 C14 C15 0.5(13) . . . . ?
N1B C13 C14 C15 179.3(8) . . . . ?
C14 C13 C18 C17 1.7(11) . . . . ?
N1B C13 C18 C17 -177.1(7) . . . . ?
C14 C13 C18 N2B 171.9(7) . . . . ?
N1B C13 C18 N2B -6.9(11) . . . . ?
C19 N2B C18 C13 67.9(12) . . . . ?
C19 N2B C18 C17 -122.1(9) . . . . ?
C13 C18 C17 C16 -3.0(12) . . . . ?
N2B C18 C17 C16 -173.1(8) . . . . ?
C18 C17 C16 C15 2.2(13) . . . . ?
C13 C14 C15 C16 -1.3(14) . . . . ?
C17 C16 C15 C14 0.0(14) . . . . ?
